data_7045868
loop_
_publ_author_name
'Fraser, Hector'
'Nichol, Gary Stephen'
'Uhrin, Dusan'
'Nielsen, Ulla Gro'
'Evangelisti, Marco'
'Schnack, J\"urgen'
'Brechin, Euan K.'

_publ_section_title
;
 Order in disorder: solution and solid-state studies of [MIII2MII5] wheels
 (MIII = Cr, Al; MII = Ni, Zn)
;
_journal_name_full 'Dalton Transactions'
_journal_paper_doi 10.1039/C8DT00685G
_journal_year 2018
_chemical_formula_moiety 'C72 H72 Cr2 N12 Ni5 O12, 4(Cl1 O4), 3.5 C H4 O'
_chemical_formula_sum 'C79 H100 Cl4 Cr2 N12 Ni5 O35'
_chemical_formula_weight 2317.05
_space_group_crystal_system trigonal
_space_group_IT_number 148
_space_group_name_Hall '-R 3'
_space_group_name_H-M_alt 'R -3'
_symmetry_space_group_name_Hall '-R 3'
_symmetry_space_group_name_H-M 'R -3 :H'
_atom_sites_solution_hydrogens geom
_atom_sites_solution_primary direct
_audit_creation_date 2016-04-20
_audit_creation_method
;
Olex2 1.2-beta
(compiled 2016.02.19 svn.r3266 for OlexSys, GUI svn.r5155)
;
_audit_update_record
;
2018-01-24 deposited with the CCDC.
2018-03-15 downloaded from the CCDC.
;
_cell_angle_alpha 90
_cell_angle_beta 90
_cell_angle_gamma 120
_cell_formula_units_Z 3
_cell_length_a 14.6131(3)
_cell_length_b 14.6131(3)
_cell_length_c 37.2857(9)
_cell_measurement_reflns_used 7987
_cell_measurement_temperature 120.0
_cell_measurement_theta_max 27.181
_cell_measurement_theta_min 2.714
_cell_volume 6895.4(3)
_computing_cell_refinement 'SAINT v8.34A (Bruker, 2013)'
_computing_data_collection APE2
_computing_data_reduction 'SAINT v8.34A (Bruker, 2013)'
_computing_molecular_graphics 'Olex2 (Dolomanov et al., 2009)'
_computing_publication_material 'Olex2 (Dolomanov et al., 2009)'
_computing_structure_refinement 'ShelXL (Sheldrick, 2015)'
_computing_structure_solution 'ShelXT (Sheldrick, 2015)'
_diffrn_ambient_temperature 120.0
_diffrn_measured_fraction_theta_full 1.000
_diffrn_measured_fraction_theta_max 1.000
_diffrn_measurement_device_type 'Bruker SMART APEXII diffractometer'
_diffrn_measurement_method '\f and \w scans'
_diffrn_radiation_type MoK\a
_diffrn_radiation_wavelength 0.71073
_diffrn_reflns_av_R_equivalents 0.0491
_diffrn_reflns_av_unetI/netI 0.0253
_diffrn_reflns_Laue_measured_fraction_full 1.000
_diffrn_reflns_Laue_measured_fraction_max 1.000
_diffrn_reflns_limit_h_max 17
_diffrn_reflns_limit_h_min -17
_diffrn_reflns_limit_k_max 17
_diffrn_reflns_limit_k_min -17
_diffrn_reflns_limit_l_max 44
_diffrn_reflns_limit_l_min -44
_diffrn_reflns_number 26509
_diffrn_reflns_point_group_measured_fraction_full 1.000
_diffrn_reflns_point_group_measured_fraction_max 1.000
_diffrn_reflns_theta_full 25.242
_diffrn_reflns_theta_max 25.339
_diffrn_reflns_theta_min 1.638
_diffrn_source Mo
_diffrn_source_current 30
_diffrn_source_voltage 50
_diffrn_standards_number 0
_exptl_absorpt_coefficient_mu 1.439
_exptl_absorpt_correction_T_max 1.0000
_exptl_absorpt_correction_T_min 0.7879
_exptl_absorpt_correction_type multi-scan
_exptl_absorpt_process_details
;
SADABS-2014/5 (Bruker,2014/5) was used for absorption correction.
wR2(int) was 0.0665 before and 0.0568 after correction.
The Ratio of minimum to maximum transmission is 0.7879.
The \l/2 correction factor is Not present.
;
_exptl_crystal_colour blue
_exptl_crystal_colour_primary blue
_exptl_crystal_density_diffrn 1.674
_exptl_crystal_description block
_exptl_crystal_F_000 3582
_exptl_crystal_recrystallization_method 'The material was recrystallised from methanol by hydrothermal bomb'
_exptl_crystal_size_max 0.322
_exptl_crystal_size_mid 0.109
_exptl_crystal_size_min 0.1
_platon_squeeze_details '3.5 MeOH per asymmetric unit'
_refine_diff_density_max 0.976
_refine_diff_density_min -1.227
_refine_diff_density_rms 0.119
_refine_ls_extinction_method none
_refine_ls_goodness_of_fit_ref 1.086
_refine_ls_hydrogen_treatment constr
_refine_ls_matrix_type full
_refine_ls_number_parameters 186
_refine_ls_number_reflns 2823
_refine_ls_number_restraints 0
_refine_ls_restrained_S_all 1.086
_refine_ls_R_factor_all 0.0779
_refine_ls_R_factor_gt 0.0548
_refine_ls_shift/su_max 0.001
_refine_ls_shift/su_mean 0.000
_refine_ls_structure_factor_coef Fsqd
_refine_ls_weighting_details 'w=1/[\s^2^(Fo^2^)+(0.0985P)^2^+35.3976P] where P=(Fo^2^+2Fc^2^)/3'
_refine_ls_weighting_scheme calc
_refine_ls_wR_factor_gt 0.1512
_refine_ls_wR_factor_ref 0.1752
_reflns_Friedel_coverage 0.000
_reflns_number_gt 2044
_reflns_number_total 2823
_reflns_threshold_expression 'I > 2\s(I)'
_cod_data_source_file c8dt00685g2.cif
_cod_data_source_block 1
_cod_database_code 7045868
_shelx_space_group_comment
;
The symmetry employed for this shelxl refinement is uniquely defined
by the following loop, which should always be used as a source of
symmetry information in preference to the above space-group names.
They are only intended as comments.
;
_shelx_estimated_absorpt_t_max 0.870
_shelx_estimated_absorpt_t_min 0.654
_platon_squeeze_void_probe_radius 1.20
_olex2_refinement_description
;
1. Fixed Uiso
 At 1.2 times of:
  All C(H) groups, All C(H,H) groups
2. Shared sites
{Ni1, Cr1}
3. Uiso/Uaniso restraints and constraints
Uanis(Ni1) = Uanis(Cr1)
4. Others
 Fixed Sof: Ni1(0.66666) Cr1(0.33333)
5.a Secondary CH2 refined with riding coordinates:
 C6(H6A,H6B), C12(H12A,H12B)
5.b Aromatic/amide H refined with riding coordinates:
 C1(H1), C2(H2), C3(H3), C4(H4), C7(H7), C8(H8), C9(H9), C10(H10)
;
_shelx_shelxl_version_number 2014/7
_olex2_date_sample_data_collection 2016-04-11
_olex2_date_sample_submission 2016-04-11
_olex2_diffrn_ambient_temperature_device 'Oxford Cryosystems Cryostream 700+'
_olex2_exptl_crystal_mounting_method 'The crystal was mounted on a MITIGEN holder in Paratone oil'
_olex2_submission_original_sample_id 527o
_olex2_submission_special_instructions 'No special instructions were received'

loop_
_space_group_symop_operation_xyz
'x, y, z'
'-y, x-y, z'
'-x+y, -x, z'
'x+2/3, y+1/3, z+1/3'
'-y+2/3, x-y+1/3, z+1/3'
'-x+y+2/3, -x+1/3, z+1/3'
'x+1/3, y+2/3, z+2/3'
'-y+1/3, x-y+2/3, z+2/3'
'-x+y+1/3, -x+2/3, z+2/3'
'-x, -y, -z'
'y, -x+y, -z'
'x-y, x, -z'
'-x+2/3, -y+1/3, -z+1/3'
'y+2/3, -x+y+1/3, -z+1/3'
'x-y+2/3, x+1/3, -z+1/3'
'-x+1/3, -y+2/3, -z+2/3'
'y+1/3, -x+y+2/3, -z+2/3'
'x-y+1/3, x+2/3, -z+2/3'

loop_
_atom_site_label
_atom_site_type_symbol
_atom_site_fract_x
_atom_site_fract_y
_atom_site_fract_z
_atom_site_U_iso_or_equiv
_atom_site_adp_type
_atom_site_occupancy
_atom_site_site_symmetry_order
_atom_site_calc_flag
_atom_site_refinement_flags_posn
_atom_site_refinement_flags_adp
_atom_site_refinement_flags_occupancy
_atom_site_disorder_assembly
_atom_site_disorder_group
Ni1 Ni 0.23781(5) 0.17471(5) 0.50268(2) 0.0353(2) Uani 0.6667 1 d . . . A 1
Ni2 Ni 0.0000 0.0000 0.5000 0.0351(4) Uani 1 6 d S T P A .
Cr1 Cr 0.23781(5) 0.17471(5) 0.50268(2) 0.0353(2) Uani 0.3333 1 d . . . A 2
O1 O 0.1371(2) 0.0358(2) 0.52758(9) 0.0347(7) Uani 1 1 d . . . . .
O2 O 0.2671(3) 0.0779(2) 0.47475(9) 0.0430(8) Uani 1 1 d . . . . .
N1 N 0.3267(3) 0.1870(3) 0.54677(11) 0.0452(10) Uani 1 1 d . . . . .
N2 N 0.3497(3) 0.2825(3) 0.46906(11) 0.0421(9) Uani 1 1 d . . . . .
C1 C 0.4284(4) 0.2551(4) 0.55237(15) 0.0506(13) Uani 1 1 d . . . . .
H1 H 0.4691 0.3006 0.5334 0.061 Uiso 1 1 calc R . . . .
C2 C 0.4768(5) 0.2621(5) 0.58476(18) 0.0612(15) Uani 1 1 d . . . . .
H2 H 0.5497 0.3117 0.5880 0.073 Uiso 1 1 calc R . . . .
C3 C 0.4181(5) 0.1962(5) 0.61246(17) 0.0637(16) Uani 1 1 d . . . . .
H3 H 0.4494 0.2015 0.6353 0.076 Uiso 1 1 calc R . . . .
C4 C 0.3120(5) 0.1217(5) 0.60649(15) 0.0581(14) Uani 1 1 d . . . . .
H4 H 0.2705 0.0736 0.6248 0.070 Uiso 1 1 calc R . . . .
C5 C 0.2691(4) 0.1195(4) 0.57364(14) 0.0463(12) Uani 1 1 d . . . . .
C6 C 0.1546(4) 0.0431(4) 0.56523(14) 0.0447(12) Uani 1 1 d . . . . .
H6A H 0.1348 -0.0275 0.5749 0.054 Uiso 1 1 calc R . . . .
H6B H 0.1096 0.0672 0.5769 0.054 Uiso 1 1 calc R . . . .
C7 C 0.3867(4) 0.3871(4) 0.46781(15) 0.0487(12) Uani 1 1 d . . . . .
H7 H 0.3618 0.4180 0.4848 0.058 Uiso 1 1 calc R . . . .
C8 C 0.4597(4) 0.4510(4) 0.44252(16) 0.0567(14) Uani 1 1 d . . . . .
H8 H 0.4841 0.5246 0.4419 0.068 Uiso 1 1 calc R . . . .
C9 C 0.4967(5) 0.4069(5) 0.41826(17) 0.0614(16) Uani 1 1 d . . . . .
H9 H 0.5474 0.4501 0.4008 0.074 Uiso 1 1 calc R . . . .
C10 C 0.4602(4) 0.2990(4) 0.41909(15) 0.0560(14) Uani 1 1 d . . . . .
H10 H 0.4853 0.2676 0.4024 0.067 Uiso 1 1 calc R . . . .
C11 C 0.3862(4) 0.2382(4) 0.44494(14) 0.0448(11) Uani 1 1 d . . . . .
C12 C 0.3431(4) 0.1205(4) 0.44819(15) 0.0501(13) Uani 1 1 d . . . . .
H12A H 0.3118 0.0859 0.4250 0.060 Uiso 1 1 calc R . . . .
H12B H 0.4014 0.1070 0.4539 0.060 Uiso 1 1 calc R . . . .
Cl1 Cl 0.6667 0.3333 0.48984(9) 0.0754(8) Uani 1 3 d S T P . .
O3 O 0.6667 0.3333 0.4510(3) 0.135(4) Uani 1 3 d S T P . .
O4 O 0.5924(4) 0.2282(4) 0.50044(18) 0.0971(18) Uani 1 1 d . . . . .
Cl2 Cl 0.0000 0.0000 0.65606(7) 0.0758(8) Uani 1 3 d S T P . .
O5 O 0.0000 0.0000 0.6930(2) 0.092(3) Uani 1 3 d S T P . .
O6 O 0.0686(6) 0.1045(5) 0.64347(17) 0.120(2) Uani 1 1 d . . . . .

loop_
_atom_site_aniso_label
_atom_site_aniso_U_11
_atom_site_aniso_U_22
_atom_site_aniso_U_33
_atom_site_aniso_U_23
_atom_site_aniso_U_13
_atom_site_aniso_U_12
Ni1 0.0303(4) 0.0293(4) 0.0457(4) -0.0006(3) 0.0010(3) 0.0145(3)
Ni2 0.0310(5) 0.0310(5) 0.0433(8) 0.000 0.000 0.0155(2)
Cr1 0.0303(4) 0.0293(4) 0.0457(4) -0.0006(3) 0.0010(3) 0.0145(3)
O1 0.0300(16) 0.0353(16) 0.0386(17) -0.0001(13) 0.0002(12) 0.0162(13)
O2 0.0391(18) 0.0326(17) 0.058(2) 0.0050(14) 0.0086(15) 0.0181(15)
N1 0.044(2) 0.047(2) 0.052(2) -0.0084(19) -0.0056(19) 0.028(2)
N2 0.032(2) 0.038(2) 0.052(2) 0.0012(18) -0.0015(17) 0.0137(17)
C1 0.042(3) 0.037(3) 0.067(3) -0.002(2) 0.000(2) 0.016(2)
C2 0.047(3) 0.051(3) 0.084(4) -0.006(3) -0.014(3) 0.022(3)
C3 0.062(4) 0.064(4) 0.061(4) -0.003(3) -0.016(3) 0.029(3)
C4 0.055(3) 0.061(4) 0.057(3) 0.001(3) -0.002(3) 0.027(3)
C5 0.045(3) 0.043(3) 0.054(3) 0.000(2) 0.001(2) 0.025(2)
C6 0.039(3) 0.047(3) 0.046(3) 0.001(2) -0.001(2) 0.019(2)
C7 0.046(3) 0.037(3) 0.062(3) -0.004(2) -0.011(2) 0.020(2)
C8 0.049(3) 0.041(3) 0.068(4) 0.006(3) -0.003(3) 0.013(3)
C9 0.052(3) 0.049(3) 0.068(4) 0.012(3) 0.010(3) 0.014(3)
C10 0.055(3) 0.052(3) 0.058(3) 0.006(3) 0.010(3) 0.025(3)
C11 0.040(3) 0.039(3) 0.050(3) 0.001(2) 0.004(2) 0.016(2)
C12 0.051(3) 0.046(3) 0.059(3) 0.003(2) 0.009(2) 0.028(3)
Cl1 0.0623(11) 0.0623(11) 0.102(2) 0.000 0.000 0.0311(5)
O3 0.162(7) 0.162(7) 0.082(7) 0.000 0.000 0.081(4)
O4 0.069(3) 0.064(3) 0.152(5) 0.016(3) 0.007(3) 0.029(3)
Cl2 0.0879(13) 0.0879(13) 0.0515(15) 0.000 0.000 0.0440(6)
O5 0.109(4) 0.109(4) 0.060(5) 0.000 0.000 0.054(2)
O6 0.140(6) 0.093(4) 0.099(4) 0.023(3) 0.008(4) 0.037(4)

loop_
_atom_type_symbol
_atom_type_description
_atom_type_scat_dispersion_real
_atom_type_scat_dispersion_imag
_atom_type_scat_source
C C 0.0033 0.0016 'International Tables Vol C Tables 4.2.6.8 and 6.1.1.4'
H H 0.0000 0.0000 'International Tables Vol C Tables 4.2.6.8 and 6.1.1.4'
Cl Cl 0.1484 0.1585 'International Tables Vol C Tables 4.2.6.8 and 6.1.1.4'
Cr Cr 0.3209 0.6236 'International Tables Vol C Tables 4.2.6.8 and 6.1.1.4'
N N 0.0061 0.0033 'International Tables Vol C Tables 4.2.6.8 and 6.1.1.4'
Ni Ni 0.3393 1.1124 'International Tables Vol C Tables 4.2.6.8 and 6.1.1.4'
O O 0.0106 0.0060 'International Tables Vol C Tables 4.2.6.8 and 6.1.1.4'

loop_
_geom_angle_atom_site_label_1
_geom_angle_atom_site_label_2
_geom_angle_atom_site_label_3
_geom_angle
_geom_angle_site_symmetry_1
_geom_angle_site_symmetry_3
O1 Ni1 O1 82.32(16) . 12_556
O1 Ni1 N1 80.33(15) . .
O2 Ni1 O1 99.03(14) 12_556 .
O2 Ni1 O1 92.68(14) . 12_556
O2 Ni1 O1 80.42(13) . .
O2 Ni1 O1 78.01(13) 12_556 12_556
O2 Ni1 O2 170.64(13) . 12_556
O2 Ni1 N1 91.54(15) 12_556 .
O2 Ni1 N1 97.56(15) . .
O2 Ni1 N2 81.46(15) . .
O2 Ni1 N2 98.96(16) 12_556 .
N1 Ni1 O1 158.05(15) . 12_556
N2 Ni1 O1 161.87(14) . .
N2 Ni1 O1 99.28(14) . 12_556
N2 Ni1 N1 101.40(17) . .
O1 Ni2 O1 180.0 10_556 .
O1 Ni2 O1 97.51(11) 10_556 11_556
O1 Ni2 O1 82.49(11) 10_556 2
O1 Ni2 O1 82.49(11) 11_556 .
O1 Ni2 O1 82.49(11) 11_556 3
O1 Ni2 O1 82.49(11) 10_556 3
O1 Ni2 O1 97.51(11) 2 .
O1 Ni2 O1 180.00(15) 11_556 2
O1 Ni2 O1 97.51(11) 10_556 12_556
O1 Ni2 O1 82.49(11) 12_556 .
O1 Ni2 O1 97.51(11) 3 .
O1 Ni2 O1 82.49(11) 2 12_556
O1 Ni2 O1 97.51(11) 11_556 12_556
O1 Ni2 O1 180.00(14) 12_556 3
O1 Ni2 O1 97.51(11) 2 3
O1 Cr1 O1 82.32(16) . 12_556
O1 Cr1 N1 80.33(15) . .
O2 Cr1 O1 80.42(13) . .
O2 Cr1 O1 99.03(14) 12_556 .
O2 Cr1 O1 78.01(13) 12_556 12_556
O2 Cr1 O1 92.68(14) . 12_556
O2 Cr1 O2 170.64(13) . 12_556
O2 Cr1 N1 91.54(15) 12_556 .
O2 Cr1 N1 97.56(15) . .
O2 Cr1 N2 98.96(16) 12_556 .
O2 Cr1 N2 81.46(15) . .
N1 Cr1 O1 158.05(15) . 12_556
N2 Cr1 O1 161.87(14) . .
N2 Cr1 O1 99.28(14) . 12_556
N2 Cr1 N1 101.40(17) . .
Ni1 O1 Ni1 97.62(13) . 11_556
Ni1 O1 Ni2 98.67(13) . .
Ni2 O1 Ni1 96.42(13) . 11_556
Ni2 O1 Cr1 96.42(13) . 11_556
Cr1 O1 Ni2 98.67(13) . .
Cr1 O1 Cr1 97.62(13) . 11_556
C6 O1 Ni1 111.2(3) . .
C6 O1 Ni1 118.7(3) . 11_556
C6 O1 Ni2 128.6(3) . .
C6 O1 Cr1 118.7(3) . 11_556
C6 O1 Cr1 111.2(3) . .
Ni1 O2 Ni1 103.93(15) . 11_556
Cr1 O2 Cr1 103.93(15) . 11_556
C12 O2 Ni1 118.0(3) . .
C12 O2 Ni1 137.9(3) . 11_556
C12 O2 Cr1 118.0(3) . .
C12 O2 Cr1 137.9(3) . 11_556
C1 N1 Ni1 128.0(4) . .
C1 N1 Cr1 128.0(4) . .
C1 N1 C5 118.8(5) . .
C5 N1 Ni1 113.1(3) . .
C5 N1 Cr1 113.1(3) . .
C7 N2 Ni1 127.7(4) . .
C7 N2 Cr1 127.7(4) . .
C7 N2 C11 119.2(4) . .
C11 N2 Ni1 113.1(3) . .
C11 N2 Cr1 113.1(3) . .
N1 C1 H1 118.8 . .
N1 C1 C2 122.3(5) . .
C2 C1 H1 118.8 . .
C1 C2 H2 120.4 . .
C1 C2 C3 119.2(6) . .
C3 C2 H2 120.4 . .
C2 C3 H3 120.5 . .
C2 C3 C4 119.0(5) . .
C4 C3 H3 120.5 . .
C3 C4 H4 120.7 . .
C5 C4 C3 118.6(6) . .
C5 C4 H4 120.7 . .
N1 C5 C4 122.1(5) . .
N1 C5 C6 116.0(4) . .
C4 C5 C6 121.9(5) . .
O1 C6 C5 110.7(4) . .
O1 C6 H6A 109.5 . .
O1 C6 H6B 109.5 . .
C5 C6 H6A 109.5 . .
C5 C6 H6B 109.5 . .
H6A C6 H6B 108.1 . .
N2 C7 H7 119.1 . .
N2 C7 C8 121.9(5) . .
C8 C7 H7 119.1 . .
C7 C8 H8 120.4 . .
C9 C8 C7 119.2(5) . .
C9 C8 H8 120.4 . .
C8 C9 H9 120.0 . .
C8 C9 C10 120.1(5) . .
C10 C9 H9 120.0 . .
C9 C10 H10 120.8 . .
C11 C10 C9 118.5(5) . .
C11 C10 H10 120.8 . .
N2 C11 C10 121.2(5) . .
N2 C11 C12 116.6(4) . .
C10 C11 C12 122.1(5) . .
O2 C12 C11 110.7(4) . .
O2 C12 H12A 109.5 . .
O2 C12 H12B 109.5 . .
C11 C12 H12A 109.5 . .
C11 C12 H12B 109.5 . .
H12A C12 H12B 108.1 . .
O4 Cl1 O3 106.1(3) 2_655 .
O4 Cl1 O3 106.1(3) 3_665 .
O4 Cl1 O3 106.1(3) . .
O4 Cl1 O4 112.6(3) 2_655 .
O4 Cl1 O4 112.6(3) 2_655 3_665
O4 Cl1 O4 112.6(3) . 3_665
O5 Cl2 O6 109.2(3) . 3
O5 Cl2 O6 109.3(3) . 2
O5 Cl2 O6 109.3(3) . .
O6 Cl2 O6 109.7(3) . 3
O6 Cl2 O6 109.7(3) 2 3
O6 Cl2 O6 109.7(3) 2 .

loop_
_geom_bond_atom_site_label_1
_geom_bond_atom_site_label_2
_geom_bond_distance
_geom_bond_site_symmetry_2
Ni1 O1 2.040(3) .
Ni1 O1 2.111(3) 12_556
Ni1 O2 1.999(3) 12_556
Ni1 O2 1.968(3) .
Ni1 N1 2.047(4) .
Ni1 N2 2.037(4) .
Ni2 O1 2.073(3) 11_556
Ni2 O1 2.073(3) 12_556
Ni2 O1 2.073(3) .
Ni2 O1 2.073(3) 3
Ni2 O1 2.073(3) 10_556
Ni2 O1 2.073(3) 2
Cr1 O1 2.111(3) 12_556
Cr1 O1 2.040(3) .
Cr1 O2 1.968(3) .
Cr1 O2 1.999(3) 12_556
Cr1 N1 2.047(4) .
Cr1 N2 2.037(4) .
O1 Ni1 2.111(3) 11_556
O1 Cr1 2.111(3) 11_556
O1 C6 1.422(6) .
O2 Ni1 1.999(3) 11_556
O2 Cr1 1.999(3) 11_556
O2 C12 1.382(6) .
N1 C1 1.328(7) .
N1 C5 1.362(7) .
N2 C7 1.343(6) .
N2 C11 1.363(6) .
C1 H1 0.9500 .
C1 C2 1.378(8) .
C2 H2 0.9500 .
C2 C3 1.380(9) .
C3 H3 0.9500 .
C3 C4 1.397(8) .
C4 H4 0.9500 .
C4 C5 1.369(8) .
C5 C6 1.508(7) .
C6 H6A 0.9900 .
C6 H6B 0.9900 .
C7 H7 0.9500 .
C7 C8 1.380(8) .
C8 H8 0.9500 .
C8 C9 1.369(9) .
C9 H9 0.9500 .
C9 C10 1.389(8) .
C10 H10 0.9500 .
C10 C11 1.388(7) .
C11 C12 1.512(7) .
C12 H12A 0.9900 .
C12 H12B 0.9900 .
Cl1 O3 1.448(11) .
Cl1 O4 1.424(5) 3_665
Cl1 O4 1.424(5) .
Cl1 O4 1.424(5) 2_655
Cl2 O5 1.378(8) .
Cl2 O6 1.423(6) .
Cl2 O6 1.423(6) 2
Cl2 O6 1.423(6) 3

loop_
_geom_torsion_atom_site_label_1
_geom_torsion_atom_site_label_2
_geom_torsion_atom_site_label_3
_geom_torsion_atom_site_label_4
_geom_torsion
_geom_torsion_site_symmetry_1
Ni1 O1 C6 C5 -30.6(4) .
Ni1 O1 C6 C5 81.3(4) 11_556
Ni1 O2 C12 C11 -2.8(6) .
Ni1 O2 C12 C11 -178.3(3) 11_556
Ni1 N1 C1 C2 173.4(4) .
Ni1 N1 C5 C4 -174.3(4) .
Ni1 N1 C5 C6 4.9(5) .
Ni1 N2 C7 C8 -177.1(4) .
Ni1 N2 C11 C10 177.8(4) .
Ni1 N2 C11 C12 -3.0(6) .
Ni2 O1 C6 C5 -151.7(3) .
Cr1 O1 C6 C5 81.3(4) 11_556
Cr1 O1 C6 C5 -30.6(4) .
Cr1 O2 C12 C11 -2.8(6) .
Cr1 O2 C12 C11 -178.3(3) 11_556
Cr1 N1 C1 C2 173.4(4) .
Cr1 N1 C5 C4 -174.3(4) .
Cr1 N1 C5 C6 4.9(5) .
Cr1 N2 C7 C8 -177.1(4) .
Cr1 N2 C11 C10 177.8(4) .
Cr1 N2 C11 C12 -3.0(6) .
N1 C1 C2 C3 0.1(9) .
N1 C5 C6 O1 17.2(6) .
N2 C7 C8 C9 -0.8(8) .
N2 C11 C12 O2 3.8(7) .
C1 N1 C5 C4 1.8(8) .
C1 N1 C5 C6 -179.0(4) .
C1 C2 C3 C4 2.2(9) .
C2 C3 C4 C5 -2.4(9) .
C3 C4 C5 N1 0.4(8) .
C3 C4 C5 C6 -178.7(5) .
C4 C5 C6 O1 -163.7(5) .
C5 N1 C1 C2 -2.1(8) .
C7 N2 C11 C10 -0.3(7) .
C7 N2 C11 C12 178.9(5) .
C7 C8 C9 C10 0.5(9) .
C8 C9 C10 C11 -0.1(9) .
C9 C10 C11 N2 0.0(8) .
C9 C10 C11 C12 -179.1(5) .
C10 C11 C12 O2 -177.0(5) .
C11 N2 C7 C8 0.7(7) .

loop_
_platon_squeeze_void_nr
_platon_squeeze_void_average_x
_platon_squeeze_void_average_y
_platon_squeeze_void_average_z
_platon_squeeze_void_volume
_platon_squeeze_void_count_electrons
_platon_squeeze_void_content
1 0.000 0.000 0.000 461 107 ' '
2 -0.333 0.333 0.333 463 108 ' '
3 0.333 0.667 0.667 463 107 ' '
